data_4107826
loop_
_publ_author_name
'Asit Patra'
'Yair H. Wijsboom'
'Sanjio S. Zade'
'Mao Li'
'Yana Sheynin'
'Gregory Leitus'
'Michael Bendikov'

_publ_section_title
;
 Poly(3,4-ethylenedioxyselenophene)
;
_journal_name_full 'Journal of the American Chemical Society'
_journal_page_first 6734
_journal_page_last 6736
_journal_paper_doi 10.1021/ja8018675
_journal_volume 130
_journal_year 2008
_chemical_formula_moiety 'C6 H4 Br2 O2 Se'
_chemical_formula_sum 'C6 H4 Br2 O2 Se'
_chemical_formula_weight 346.87
_chemical_name_systematic
; 
 ? 
;
_space_group_IT_number 7
_symmetry_cell_setting monoclinic
_symmetry_space_group_name_Hall 'P -2yac'
_symmetry_space_group_name_H-M 'P 1 n 1'
_atom_sites_solution_hydrogens geom
_atom_sites_solution_primary direct
_atom_sites_solution_secondary difmap
_audit_creation_method SHELXL-97
_cell_angle_alpha 90.00
_cell_angle_beta 95.66(3)
_cell_angle_gamma 90.00
_cell_formula_units_Z 2
_cell_length_a 4.0150(8)
_cell_length_b 11.236(2)
_cell_length_c 9.3320(19)
_cell_measurement_reflns_used 742
_cell_measurement_temperature 120(2)
_cell_measurement_theta_max 27.48
_cell_measurement_theta_min 1.00
_cell_volume 418.94(14)
_computing_cell_refinement HKL
_computing_data_collection 'Collect package (Bruker Nonius)'
_computing_data_reduction HKL
_computing_molecular_graphics 'Bruker SHELXTL'
_computing_publication_material 'Bruker SHELXTL'
_computing_structure_refinement 'SHELXL-97 (Sheldrick, 1997)'
_computing_structure_solution 'SHELXS-97 (Sheldrick, 1990)'
_diffrn_ambient_temperature 120(2)
_diffrn_measured_fraction_theta_full 0.997
_diffrn_measured_fraction_theta_max 0.997
_diffrn_measurement_device_type 'Nonius KappaCCD'
_diffrn_measurement_method 'phi and omega scans'
_diffrn_radiation_monochromator graphite
_diffrn_radiation_source 'fine-focus sealed tube'
_diffrn_radiation_type MoK\a
_diffrn_radiation_wavelength 0.71073
_diffrn_reflns_av_R_equivalents 0.0000
_diffrn_reflns_av_sigmaI/netI 0.0339
_diffrn_reflns_limit_h_max 4
_diffrn_reflns_limit_h_min -4
_diffrn_reflns_limit_k_max 13
_diffrn_reflns_limit_k_min 0
_diffrn_reflns_limit_l_max 10
_diffrn_reflns_limit_l_min 0
_diffrn_reflns_number 715
_diffrn_reflns_theta_full 24.68
_diffrn_reflns_theta_max 24.68
_diffrn_reflns_theta_min 3.63
_exptl_absorpt_coefficient_mu 13.962
_exptl_absorpt_correction_T_max 0.248
_exptl_absorpt_correction_T_min 0.047
_exptl_absorpt_correction_type empirical
_exptl_crystal_colour colourless
_exptl_crystal_density_diffrn 2.750
_exptl_crystal_description prism
_exptl_crystal_F_000 320
_exptl_crystal_size_max 0.30
_exptl_crystal_size_mid 0.20
_exptl_crystal_size_min 0.10
_refine_diff_density_max 0.610
_refine_diff_density_min -0.743
_refine_diff_density_rms 0.140
_refine_ls_abs_structure_details 'Flack H D (1983), Acta Cryst. A39, 876-881'
_refine_ls_abs_structure_Flack 0.51(7)
_refine_ls_extinction_method none
_refine_ls_goodness_of_fit_ref 1.003
_refine_ls_hydrogen_treatment riding
_refine_ls_matrix_type full
_refine_ls_number_parameters 101
_refine_ls_number_reflns 715
_refine_ls_number_restraints 2
_refine_ls_restrained_S_all 1.002
_refine_ls_R_factor_all 0.0310
_refine_ls_R_factor_gt 0.0291
_refine_ls_shift/su_max 0.019
_refine_ls_shift/su_mean 0.003
_refine_ls_structure_factor_coef Fsqd
_refine_ls_weighting_details 'calc w=1/[\s^2^(Fo^2^)+(0.0555P)^2^+0.0000P] where P=(Fo^2^+2Fc^2^)/3'
_refine_ls_weighting_scheme calc
_refine_ls_wR_factor_gt 0.0711
_refine_ls_wR_factor_ref 0.0719
_reflns_number_gt 690
_reflns_number_total 715
_reflns_threshold_expression >2sigma(I)
_cod_data_source_file ja8018675-file002.cif
_cod_data_source_block bd18a
_cod_original_cell_volume 418.93(14)
_cod_original_sg_symbol_Hall P-2yac
_cod_database_code 4107826

loop_
_symmetry_equiv_pos_as_xyz
'x, y, z'
'x+1/2, -y, z+1/2'

loop_
_atom_site_label
_atom_site_type_symbol
_atom_site_fract_x
_atom_site_fract_y
_atom_site_fract_z
_atom_site_U_iso_or_equiv
_atom_site_adp_type
_atom_site_occupancy
_atom_site_symmetry_multiplicity
_atom_site_calc_flag
_atom_site_refinement_flags
Br1 Br -0.4114(2) 0.34081(9) 0.97999(11) 0.0281(3) Uani 1 1 d .
Br2 Br -0.0209(2) 0.30929(10) 0.35155(12) 0.0301(3) Uani 1 1 d .
Se Se -0.2693(2) 0.41289(9) 0.65180(11) 0.0257(3) Uani 1 1 d .
O1 O -0.1541(17) 0.0959(6) 0.8543(9) 0.0238(15) Uani 1 1 d .
O2 O 0.0503(17) 0.0828(6) 0.5629(9) 0.0227(15) Uani 1 1 d .
C1 C -0.267(2) 0.3026(9) 0.8002(12) 0.021(2) Uani 1 1 d .
C2 C -0.099(3) 0.2889(9) 0.5441(12) 0.022(2) Uani 1 1 d .
C3 C -0.166(2) 0.1927(9) 0.7633(11) 0.0171(19) Uani 1 1 d .
C4 C -0.066(2) 0.1847(9) 0.6192(11) 0.020(2) Uani 1 1 d .
C5 C 0.022(3) -0.0060(9) 0.7991(12) 0.023(2) Uani 1 1 d .
H5A H -0.0419 -0.0792 0.8487 0.028 Uiso 1 1 calc R
H5B H 0.2663 0.0054 0.8214 0.028 Uiso 1 1 calc R
C6 C -0.055(3) -0.0216(9) 0.6411(11) 0.025(2) Uani 1 1 d .
H6A H 0.0623 -0.0930 0.6095 0.030 Uiso 1 1 calc R
H6B H -0.2983 -0.0340 0.6184 0.030 Uiso 1 1 calc R

loop_
_atom_site_aniso_label
_atom_site_aniso_U_11
_atom_site_aniso_U_22
_atom_site_aniso_U_33
_atom_site_aniso_U_23
_atom_site_aniso_U_13
_atom_site_aniso_U_12
Br1 0.0339(5) 0.0304(5) 0.0208(5) -0.0022(4) 0.0070(4) 0.0022(4)
Br2 0.0379(6) 0.0341(6) 0.0188(5) 0.0027(4) 0.0054(4) -0.0017(5)
Se 0.0311(6) 0.0240(6) 0.0224(5) 0.0018(4) 0.0055(4) 0.0015(4)
O1 0.028(4) 0.026(4) 0.018(4) 0.002(3) 0.003(3) 0.006(3)
O2 0.037(4) 0.019(4) 0.012(3) 0.000(3) 0.005(3) 0.002(3)
C1 0.025(5) 0.019(5) 0.022(5) 0.000(4) 0.008(4) 0.000(4)
C2 0.031(5) 0.025(6) 0.011(5) 0.000(4) 0.005(4) -0.003(4)
C3 0.020(4) 0.025(5) 0.006(4) 0.003(4) -0.002(3) -0.002(4)
C4 0.025(5) 0.026(6) 0.008(5) 0.000(4) 0.002(4) 0.002(4)
C5 0.021(4) 0.020(5) 0.029(5) -0.009(4) 0.004(4) 0.004(4)
C6 0.030(5) 0.025(6) 0.017(5) -0.011(4) -0.004(4) 0.001(4)

loop_
_atom_type_symbol
_atom_type_description
_atom_type_scat_dispersion_real
_atom_type_scat_dispersion_imag
_atom_type_scat_source
C C 0.0033 0.0016 'International Tables Vol C Tables 4.2.6.8 and 6.1.1.4'
H H 0.0000 0.0000 'International Tables Vol C Tables 4.2.6.8 and 6.1.1.4'
O O 0.0106 0.0060 'International Tables Vol C Tables 4.2.6.8 and 6.1.1.4'
Se Se -0.0929 2.2259 'International Tables Vol C Tables 4.2.6.8 and 6.1.1.4'
Br Br -0.2901 2.4595 'International Tables Vol C Tables 4.2.6.8 and 6.1.1.4'

loop_
_geom_angle_atom_site_label_1
_geom_angle_atom_site_label_2
_geom_angle_atom_site_label_3
_geom_angle
C2 Se C1 85.9(4)
C3 O1 C5 112.9(7)
C4 O2 C6 110.7(7)
C3 C1 Br1 124.2(8)
C3 C1 Se 113.5(7)
Br1 C1 Se 122.3(5)
C4 C2 Se 112.4(7)
C4 C2 Br2 125.6(8)
Se C2 Br2 121.8(5)
C1 C3 O1 123.8(9)
C1 C3 C4 114.3(9)
O1 C3 C4 121.9(9)
C2 C4 O2 122.9(8)
C2 C4 C3 113.8(9)
O2 C4 C3 123.3(9)
O1 C5 C6 112.3(8)
O1 C5 H5A 109.1
C6 C5 H5A 109.1
O1 C5 H5B 109.1
C6 C5 H5B 109.1
H5A C5 H5B 107.9
O2 C6 C5 111.0(8)
O2 C6 H6A 109.4
C5 C6 H6A 109.4
O2 C6 H6B 109.4
C5 C6 H6B 109.4
H6A C6 H6B 108.0

loop_
_geom_bond_atom_site_label_1
_geom_bond_atom_site_label_2
_geom_bond_distance
Br1 C1 1.878(11)
Br2 C2 1.868(11)
Se C2 1.886(10)
Se C1 1.858(11)
O1 C3 1.378(12)
O1 C5 1.466(12)
O2 C4 1.362(11)
O2 C6 1.464(13)
C1 C3 1.355(14)
C2 C4 1.365(13)
C3 C4 1.443(12)
C5 C6 1.486(13)
C5 H5A 0.9900
C5 H5B 0.9900
C6 H6A 0.9900
C6 H6B 0.9900

loop_
_geom_torsion_atom_site_label_1
_geom_torsion_atom_site_label_2
_geom_torsion_atom_site_label_3
_geom_torsion_atom_site_label_4
_geom_torsion
C2 Se C1 C3 -2.4(7)
C2 Se C1 Br1 -179.7(6)
C1 Se C2 C4 1.6(8)
C1 Se C2 Br2 177.1(7)
Br1 C1 C3 O1 -0.7(13)
Se C1 C3 O1 -177.9(7)
Br1 C1 C3 C4 179.9(7)
Se C1 C3 C4 2.7(11)
C5 O1 C3 C1 -169.1(9)
C5 O1 C3 C4 10.2(12)
Se C2 C4 O2 179.6(7)
Br2 C2 C4 O2 4.4(14)
Se C2 C4 C3 -0.5(11)
Br2 C2 C4 C3 -175.8(7)
C6 O2 C4 C2 -158.9(9)
C6 O2 C4 C3 21.2(13)
C1 C3 C4 C2 -1.5(12)
O1 C3 C4 C2 179.2(8)
C1 C3 C4 O2 178.4(8)
O1 C3 C4 O2 -1.0(14)
C3 O1 C5 C6 -39.6(11)
C4 O2 C6 C5 -49.9(10)
O1 C5 C6 O2 61.4(10)
